data_1535554
loop_
_publ_author_name
'Tramsek, M.'
'Lork, E.'
'Mews, R.'
'Zemva, B.'

_publ_section_title
;
 Synthesis and crystal structures of two new lead(II)
 hexafluoroarsenates(V)
;
_journal_name_full 'Journal of Fluorine Chemistry'
_journal_page_first 123
_journal_page_last 131
_journal_volume 110
_journal_year 2001
_chemical_formula_sum 'As F7 Pb'
_chemical_name_systematic 'Pb F (As F6)'
_space_group_IT_number 2
_symmetry_space_group_name_Hall '-P 1'
_symmetry_space_group_name_H-M 'P -1'
_cell_angle_alpha 105.93
_cell_angle_beta 101.49
_cell_angle_gamma 90.66
_cell_formula_units_Z 2
_cell_length_a 4.661
_cell_length_b 7.237
_cell_length_c 7.474
_cell_volume 236.984
_citation_journal_id_ASTM JFLCAR
_cod_data_source_file Tramsek_JFLCAR_2001_155.cif
_cod_data_source_block As1F7Pb1
_cod_original_cell_volume 236.9836
_cod_original_formula_sum 'As1 F7 Pb1'
_cod_database_code 1535554

loop_
_symmetry_equiv_pos_as_xyz
x,y,z
-x,-y,-z

loop_
_atom_site_label
_atom_site_type_symbol
_atom_site_fract_x
_atom_site_fract_y
_atom_site_fract_z
_atom_site_occupancy
_atom_site_U_iso_or_equiv
F1 F-1 0.2778 0.5778 0.0838 1 0.0
F3 F-1 0.5659 0.2056 0.5085 1 0.0
F4 F-1 0.6243 0.3184 0.2409 1 0.0
As1 As+5 0.3529 0.18942 0.28872 1 0.0
Pb1 Pb+2 0.17755 0.34768 -0.20087 1 0.0
F7 F-1 0.0806 0.0597 0.3362 1 0.0
F5 F-1 0.4881 -0.0234 0.1891 1 0.0
F2 F-1 0.1374 0.1858 0.0713 1 0.0
F6 F-1 0.2061 0.4008 0.3876 1 0.0
